data_2005913
loop_
_publ_author_name
'Mukherjee, A. K.'
'Das, P. K.'
'Mukherjee, M.'
'Chakraborty, P. K.'
'Bhattacharya, R.'

_publ_section_title
;Disorder in Bis(tetraethylammonium)
 Bis(\m-sulfido)bis[(1,2,3,4-tetrathiabutane-1,4-diyl-<i>S</i>,<i>S</i>)thiotungstate(V)]
;
_journal_issue 2
_journal_name_full 'Acta Crystallographica Section C'
_journal_page_first 209
_journal_page_last 212
_journal_paper_doi 10.1107/S0108270196011699
_journal_volume 53
_journal_year 1997
_chemical_formula_iupac '[(C2 H5)4 N]2 [W2 S12]'
_chemical_formula_moiety 'C16 H40 N2 S12 W2'
_chemical_formula_sum 'C16 H40 N2 S12 W2'
_chemical_formula_weight 1012.92
_chemical_name_systematic
;
Bis(tetraethylammonium)
bis(\m-sulfido)-bis[(1,2,3,4-tetrathiabutan-1,4-diyl-S,S)thiotungstate(V)]
;
_space_group_IT_number 120
_symmetry_cell_setting tetragonal
_symmetry_space_group_name_Hall 'I -4 -2c'
_symmetry_space_group_name_H-M 'I -4 c 2'
_audit_creation_method SHELXL
_cell_angle_alpha 90.0
_cell_angle_beta 90.0
_cell_angle_gamma 90.0
_cell_formula_units_Z 8
_cell_length_a 21.174(4)
_cell_length_b 21.174(4)
_cell_length_c 15.119(2)
_cell_measurement_reflns_used 30
_cell_measurement_temperature 293(2)
_cell_measurement_theta_max 15.0
_cell_measurement_theta_min 7.5
_cell_volume 6778(2)
_computing_cell_refinement 'CAD-4 Software'
_computing_data_collection 'CAD-4 Software (Enraf-Nonius, 1989)'
_computing_data_reduction 'CAD-4 Software'
_computing_structure_refinement 'SHELXL93 (Sheldrick, 1993)'
_computing_structure_solution 'SHELXS86 (Sheldrick, 1990)'
_diffrn_ambient_temperature 293(2)
_diffrn_measurement_device 'Enraf-Nonius CAD-4'
_diffrn_measurement_method \w-2\q
_diffrn_radiation_monochromator graphite
_diffrn_radiation_source 'fine-focus sealed tube'
_diffrn_radiation_type MoK\a
_diffrn_radiation_wavelength 0.71073
_diffrn_reflns_av_R_equivalents 0.0344
_diffrn_reflns_av_sigmaI/netI 0.0363
_diffrn_reflns_limit_h_max 0
_diffrn_reflns_limit_h_min -24
_diffrn_reflns_limit_k_max 25
_diffrn_reflns_limit_k_min -14
_diffrn_reflns_limit_l_max 14
_diffrn_reflns_limit_l_min -17
_diffrn_reflns_number 5322
_diffrn_reflns_theta_max 24.97
_diffrn_reflns_theta_min 2.54
_diffrn_standards_decay_% 3
_diffrn_standards_interval_count 100
_diffrn_standards_number 3
_exptl_absorpt_coefficient_mu 7.534
_exptl_absorpt_correction_T_max 0.471
_exptl_absorpt_correction_T_min 0.151
_exptl_absorpt_correction_type '\y scans (North, Phillips & Mathews, 1968)'
_exptl_crystal_colour maroon
_exptl_crystal_density_diffrn 1.985
_exptl_crystal_density_meas 1.97
_exptl_crystal_density_method 'flotation in ethyl iodide/1,3-dibromopropane'
_exptl_crystal_description parallelepiped
_exptl_crystal_F_000 3920
_exptl_crystal_size_max 0.30
_exptl_crystal_size_mid 0.22
_exptl_crystal_size_min 0.10
_refine_diff_density_max 0.80
_refine_diff_density_min -0.66
_refine_ls_abs_structure_details 'Flack (1983)'
_refine_ls_abs_structure_Flack 0.47(4)
_refine_ls_extinction_method none
_refine_ls_goodness_of_fit_all 1.044
_refine_ls_goodness_of_fit_obs 1.090
_refine_ls_matrix_type full
_refine_ls_number_parameters 115
_refine_ls_number_reflns 2828
_refine_ls_number_restraints 26
_refine_ls_restrained_S_all 1.056
_refine_ls_restrained_S_obs 1.104
_refine_ls_R_factor_all 0.0676
_refine_ls_R_factor_obs 0.0484
_refine_ls_shift/esd_max 0.610
_refine_ls_shift/esd_mean 0.060
_refine_ls_structure_factor_coef Fsqd
_refine_ls_weighting_details 'w = 1/[\s^2^(Fo^2^)+(0.07P)^2^+74.7P] where P=(Fo^2^+2Fc^2^)/3'
_refine_ls_weighting_scheme calc
_refine_ls_wR_factor_all 0.1244
_refine_ls_wR_factor_obs 0.1139
_reflns_number_observed 2190
_reflns_number_total 2828
_reflns_observed_criterion >2sigma(I)
_cod_data_source_file bm1055.cif
_cod_data_source_block tungstate
_cod_depositor_comments
;
The following automatic conversions were performed:

'_geom_bond_publ_flag' value 'NO' changed to 'no' according to
/home/saulius/struct/CIF-dictionaries/cif_core.dic dictionary named
'cif_core.dic' version 2.4.1 from 2010-06-29 (10 times).

Automatic conversion script
Id: cif_fix_values 1715 2011-07-08 13:25:40Z adriana 

The following automatic conversions were performed:

'_refine_ls_weighting_scheme' value 'calc w =
1/[\s^2^(Fo^2^)+(0.07P)^2^+74.7P] where P=(Fo^2^+2Fc^2^)/3' was
changed to 'calc'. New tag '_refine_ls_weighting_details' was
created. The value of the new tag was set to 'w =
1/[\s^2^(Fo^2^)+(0.07P)^2^+74.7P] where P=(Fo^2^+2Fc^2^)/3'.

Automatic conversion script
Id: cif_fix_values 3143 2015-03-26 13:38:13Z robertas 
;
_cod_database_code 2005913

loop_
_symmetry_equiv_pos_as_xyz
'x, y, z'
'-x, -y, z'
'-x, y, z+1/2'
'x, -y, z+1/2'
'-y, x, -z'
'y, -x, -z'
'y, x, -z+1/2'
'-y, -x, -z+1/2'
'x+1/2, y+1/2, z+1/2'
'-x+1/2, -y+1/2, z+1/2'
'-x+1/2, y+1/2, z+1'
'x+1/2, -y+1/2, z+1'
'-y+1/2, x+1/2, -z+1/2'
'y+1/2, -x+1/2, -z+1/2'
'y+1/2, x+1/2, -z+1'
'-y+1/2, -x+1/2, -z+1'

loop_
_atom_site_aniso_label
_atom_site_aniso_U_11
_atom_site_aniso_U_12
_atom_site_aniso_U_13
_atom_site_aniso_U_22
_atom_site_aniso_U_23
_atom_site_aniso_U_33
W1 0.0567(3) -0.0124(2) 0.0007(9) 0.0684(3) 0.0046(9) 0.0752(3)
S1 0.100(2) -0.004(2) 0.005(6) 0.078(2) 0.001(6) 0.102(3)
S2 0.093(7) -0.023(2) -0.004(4) 0.084(7) 0.015(4) 0.059(2)
N1 0.065(6) 0.000 0.000 0.065(6) 0.000 0.054(9)
C1 0.102(11) 0.006(8) 0.011(8) 0.065(9) -0.009(8) 0.072(9)
C2 0.076(8) 0.020(18) -0.005(14) 0.131(15) 0.040(14) 0.102(18)

loop_
_atom_site_label
_atom_site_occupancy
_atom_site_fract_x
_atom_site_fract_y
_atom_site_fract_z
_atom_site_U_iso_or_equiv
_atom_site_thermal_displace_type
_atom_site_calc_flag
_atom_site_refinement_flags
_atom_site_disorder_group
_atom_site_type_symbol
S3 0.39(1) 0.2441(6) 0.4129(5) 0.1267(7) 0.080(3) Uiso d PD 1 S
S6 0.39(1) 0.2259(4) 0.4096(4) 0.3368(7) 0.060(2) Uiso d PD 1 S
S4 0.39(1) 0.1916(8) 0.4996(8) 0.1486(11) 0.140(6) Uiso d PD 1 S
S5 0.39(1) 0.1542(6) 0.4682(6) 0.2700(9) 0.114(4) Uiso d PD 1 S
S7 0.61(1) 0.2283(4) 0.4336(4) 0.1607(6) 0.094(2) Uiso d PD 2 S
S10 0.61(1) 0.2433(4) 0.4365(4) 0.3775(5) 0.081(2) Uiso d PD 2 S
S8 0.61(1) 0.1445(5) 0.4419(5) 0.2211(6) 0.130(3) Uiso d PD 2 S
S9 0.61(1) 0.1844(5) 0.4991(5) 0.3136(7) 0.130(3) Uiso d PD 2 S
W1 1 0.31686(2) 0.41089(2) 0.25057(11) 0.0667(2) Uani d D . W
S1 1 0.3730(2) 0.4930(2) 0.2459(8) 0.0935(11) Uani d . . S
S2 1 0.3483(5) 0.3488(5) 0.3682(2) 0.0787(9) Uani d . . S
N1 1 0.0000 0.0000 0.0000 0.061(4) Uani d S . N
C1 1 0.0567(8) -0.0021(7) -0.0594(10) 0.080(4) Uani d . . C
C2 1 0.1206(7) -0.004(2) -0.011(3) 0.103(8) Uani d . . C
N2 1 0.5000 0.0000 0.0000 0.094(6) Uiso d SD . N
C3A 0.52(3) 0.540(2) -0.0467(17) -0.055(2) 0.137(15) Uiso d PD . C
C3B 0.52(3) 0.5754(12) -0.1013(12) -0.014(2) 0.075(8) Uiso d PD . C
C4A 0.48(3) 0.4654(17) -0.0401(17) -0.070(2) 0.100(11) Uiso d PD . C
C4B 0.48(3) 0.419(2) -0.085(2) -0.023(3) 0.115(15) Uiso d PD . C
N3 1 0.1957(6) 0.1957(6) 0.2500 0.098(4) Uiso d SD . N
C5 1 0.1990(13) 0.2569(11) 0.3038(16) 0.146(9) Uiso d D . C
C6 1 0.151(3) 0.248(3) 0.379(4) 0.28(3) Uiso d D . C
C7 1 0.1941(13) 0.1355(12) 0.3048(17) 0.154(9) Uiso d D . C
C8 1 0.254(2) 0.128(2) 0.361(3) 0.216(19) Uiso d D . C
H1A 1 0.0564 0.0342 -0.1010 0.080 Uiso d . . H
H1B 1 0.0567 -0.0397 -0.0966 0.080 Uiso d . . H
H2A 1 0.1566 -0.0009 -0.0531 0.100 Uiso d . . H
H2B 1 0.1257 -0.0357 0.0276 0.100 Uiso d . . H
H2C 1 0.1253 0.0383 0.0232 0.100 Uiso d . . H
H5A 1 0.2436 0.2613 0.3291 0.120 Uiso d . . H
H5B 1 0.1919 0.2935 0.2698 0.120 Uiso d . . H
H6A 1 0.1560 0.2891 0.4217 0.220 Uiso d . . H
H6B 1 0.1653 0.2157 0.4222 0.220 Uiso d . . H
H6C 1 0.1100 0.2458 0.3678 0.220 Uiso d . . H
H7A 1 0.1631 0.1345 0.3485 0.120 Uiso d . . H
H7B 1 0.1898 0.0979 0.2670 0.120 Uiso d . . H
H8A 1 0.2515 0.0848 0.3935 0.220 Uiso d . . H
H8B 1 0.2597 0.1579 0.4042 0.220 Uiso d . . H
H8C 1 0.2918 0.1228 0.3247 0.220 Uiso d . . H

loop_
_atom_type_symbol
_atom_type_description
_atom_type_scat_dispersion_real
_atom_type_scat_dispersion_imag
_atom_type_scat_source
C C 0.0033 0.0016 'International Tables Vol C Tables 4.2.6.8 and 6.1.1.4'
H H 0.0000 0.0000 'International Tables Vol C Tables 4.2.6.8 and 6.1.1.4'
N N 0.0061 0.0033 'International Tables Vol C Tables 4.2.6.8 and 6.1.1.4'
S S 0.1246 0.1234 'International Tables Vol C Tables 4.2.6.8 and 6.1.1.4'
W W -0.8490 6.8722 'International Tables Vol C Tables 4.2.6.8 and 6.1.1.4'

loop_
_geom_angle_atom_site_label_1
_geom_angle_atom_site_label_2
_geom_angle_atom_site_label_3
_geom_angle_site_symmetry_1
_geom_angle_site_symmetry_3
_geom_angle
_geom_angle_publ_flag
S4 S3 W1 . . 102.8(6) yes
S5 S6 W1 . . 107.8(5) yes
S3 S4 S5 . . 93.3(8) yes
S4 S5 S6 . . 108.5(7) yes
S8 S7 W1 . . 117.3(5) yes
S9 S10 W1 . . 98.9(4) yes
S7 S8 S9 . . 89.9(6) yes
S8 S9 S10 . . 101.0(6) yes
S1 W1 S2 . . 109.4(3) yes
S1 W1 S2 . 7 106.2(3) no
S2 W1 S2 . 7 100.69(11) yes
S1 W1 S6 . . 119.7(3) yes
S2 W1 S6 . . 78.5(3) yes
S2 W1 S6 7 . 131.7(3) no
S1 W1 S7 . . 105.1(3) yes
S2 W1 S7 . . 141.9(3) yes
S2 W1 S7 7 . 84.5(3) no
S1 W1 S3 . . 108.5(4) yes
S2 W1 S3 . . 142.0(3) yes
S2 W1 S3 7 . 66.4(4) yes
S6 W1 S3 . . 84.7(5) yes
S1 W1 S10 . . 101.3(3) yes
S2 W1 S10 . . 73.5(3) yes
S2 W1 S10 7 . 152.2(2) yes
S7 W1 S10 . . 84.5(3) yes
W1 S2 W1 . 7 74.71(9) yes
N1 C1 C2 . . 114.8(17) no
N1 C1 H1A . . 110.6 no
C2 C1 H1A . . 109.0 no
N1 C1 H1B . . 111.7 no
C2 C1 H1B . . 104.7 no
H1A C1 H1B . . 105.6 no
C1 C2 H2A . . 111.6 no
C1 C2 H2B . . 115.6 no
H2A C2 H2B . . 111.7 no
C1 C2 H2C . . 107.6 no
H2A C2 H2C . . 101.1 no
H2B C2 H2C . . 108.2 no
N2 C3A C3B . . 123.(3) no
N2 C4A C4B . . 110.(3) no
N3 C5 C6 . . 105.(3) no
N3 C5 H5A . . 108.6 no
C6 C5 H5A . . 109.8 no
N3 C5 H5B . . 113.5 no
C6 C5 H5B . . 113.7 no
H5A C5 H5B . . 106.0 no
C5 C6 H6A . . 106.5 no
C5 C6 H6B . . 112.2 no
H6A C6 H6B . . 98.2 no
C5 C6 H6C . . 120.2 no
H6A C6 H6C . . 104.2 no
H6B C6 H6C . . 112.5 no
C8 C7 N3 . . 112.(3) no
C8 C7 H7A . . 100.6 no
N3 C7 H7A . . 114.8 no
C8 C7 H7B . . 108.4 no
N3 C7 H7B . . 111.4 no
H7A C7 H7B . . 109.2 no
C7 C8 H8A . . 108.6 no
C7 C8 H8B . . 116.2 no
H8A C8 H8B . . 106.0 no
C7 C8 H8C . . 112.3 no
H8A C8 H8C . . 101.5 no
H8B C8 H8C . . 110.9 no

loop_
_geom_bond_atom_site_label_1
_geom_bond_atom_site_label_2
_geom_bond_site_symmetry_2
_geom_bond_distance
_geom_bond_publ_flag
S3 S4 . 2.17(2) yes
S3 W1 . 2.426(10) yes
S6 S5 . 2.206(14) yes
S6 W1 . 2.326(8) yes
S4 S5 . 2.11(2) yes
S7 S8 . 2.003(11) yes
S7 W1 . 2.366(8) yes
S10 S9 . 2.061(11) yes
S10 W1 . 2.531(7) yes
S8 S9 . 2.035(12) yes
W1 S1 . 2.106(4) yes
W1 S2 . 2.308(8) yes
W1 S2 7 2.332(9) yes
W1 W1 7 2.8157(11) yes
N1 C1 . 1.50(2) no
C1 C2 . 1.54(3) no
C1 H1A . 0.99 no
C1 H1B . 0.97 no
C2 H2A . 1.00 no
C2 H2B . 0.90 no
C2 H2C . 1.04 no
N2 C3A . 1.55(3) no
N2 C4A . 1.54(2) no
C3A C3B . 1.51(3) no
C4A C4B . 1.54(3) no
N3 C5 . 1.53(2) no
N3 C7 . 1.52(2) no
C5 C6 . 1.53(3) no
C5 H5A . 1.02 no
C5 H5B . 0.94 no
C6 H6A . 1.08 no
C6 H6B . 0.99 no
C6 H6C . 0.90 no
C7 C8 . 1.53(3) no
C7 H7A . 0.93 no
C7 H7B . 0.98 no
C8 H8A . 1.04 no
C8 H8B . 0.92 no
C8 H8C . 0.98 no

loop_
_geom_torsion_atom_site_label_1
_geom_torsion_atom_site_label_2
_geom_torsion_atom_site_label_3
_geom_torsion_atom_site_label_4
_geom_torsion
_geom_torsion_publ_flag
S7 W1 S10 S9 -28.4(4) yes
W1 S10 S9 S8 64.1(5) yes
S10 S9 S8 S7 -67.4(6) yes
S9 S8 S7 W1 47.4(6) yes
S8 S7 W1 S10 -11.9(5) yes
S3 W1 S6 S5 -35.4(5) yes
W1 S6 S5 S4 3.4(9) yes
S6 S5 S4 S3 34.9(9) yes
S5 S4 S3 W1 -62.3(8) yes
S4 S3 W1 S6 60.5(6) yes
